data_4515559
loop_
_publ_author_name
'Liu, Tingting'
'Wang, Liandi'
'Wu, Kaikai'
'Yu, Zhengkun'

_publ_section_title
;
 Manganese-Catalyzed \b-Alkylation of Secondary Alcohols with Primary
 Alcohols under Phosphine-Free Conditions
;
_journal_issue 8
_journal_name_full 'ACS Catalysis'
_journal_page_first 7201
_journal_paper_doi 10.1021/acscatal.8b01960
_journal_volume 8
_journal_year 2018
_chemical_formula_sum 'C21 H18 Mn N5 O4'
_chemical_formula_weight 459.34
_space_group_crystal_system monoclinic
_space_group_IT_number 14
_space_group_name_Hall '-P 2ybc'
_space_group_name_H-M_alt 'P 1 21/c 1'
_atom_sites_solution_hydrogens geom
_audit_creation_method SHELXL-2013
_cell_angle_alpha 90
_cell_angle_beta 92.3200(10)
_cell_angle_gamma 90
_cell_formula_units_Z 4
_cell_length_a 13.4325(3)
_cell_length_b 11.7346(3)
_cell_length_c 13.7646(3)
_cell_measurement_reflns_used 9889
_cell_measurement_temperature 173(2)
_cell_measurement_theta_max 54.960
_cell_measurement_theta_min 4.611
_cell_volume 2167.87(9)
_computing_cell_refinement 'Bruker SAINT'
_computing_data_collection 'Bruker APEX2'
_computing_data_reduction 'Bruker SAINT'
_computing_molecular_graphics 'Bruker SHELXTL'
_computing_publication_material 'Bruker SHELXTL'
_computing_structure_refinement 'SHELXL-2013 (Sheldrick, 2013)'
_computing_structure_solution 'SHELXS-97 (Sheldrick 2008)'
_diffrn_ambient_temperature 173(2)
_diffrn_measured_fraction_theta_full 0.996
_diffrn_measured_fraction_theta_max 0.997
_diffrn_measurement_device_type 'Bruker APEX-II CCD'
_diffrn_measurement_method '\f and \w scans'
_diffrn_radiation_type MoK\a
_diffrn_radiation_wavelength 0.71073
_diffrn_reflns_av_R_equivalents 0.0418
_diffrn_reflns_av_unetI/netI 0.0233
_diffrn_reflns_Laue_measured_fraction_full 0.996
_diffrn_reflns_Laue_measured_fraction_max 0.997
_diffrn_reflns_limit_h_max 16
_diffrn_reflns_limit_h_min -16
_diffrn_reflns_limit_k_max 14
_diffrn_reflns_limit_k_min -14
_diffrn_reflns_limit_l_max 16
_diffrn_reflns_limit_l_min -16
_diffrn_reflns_number 31667
_diffrn_reflns_point_group_measured_fraction_full 0.996
_diffrn_reflns_point_group_measured_fraction_max 0.997
_diffrn_reflns_theta_full 25.242
_diffrn_reflns_theta_max 26.000
_diffrn_reflns_theta_min 3.035
_exptl_absorpt_coefficient_mu 0.646
_exptl_absorpt_correction_T_max 0.7456
_exptl_absorpt_correction_T_min 0.6926
_exptl_absorpt_correction_type multi-scan
_exptl_absorpt_process_details sadabs
_exptl_crystal_colour red
_exptl_crystal_density_diffrn 1.407
_exptl_crystal_description prismatic
_exptl_crystal_F_000 944
_exptl_crystal_size_max 0.150
_exptl_crystal_size_mid 0.100
_exptl_crystal_size_min 0.050
_refine_diff_density_max 0.536
_refine_diff_density_min -0.630
_refine_diff_density_rms 0.047
_refine_ls_extinction_expression Fc^*^=kFc[1+0.001xFc^2^\l^3^/sin(2\q)]^-1/4^
_refine_ls_extinction_method SHELXL
_refine_ls_goodness_of_fit_ref 1.075
_refine_ls_hydrogen_treatment constr
_refine_ls_matrix_type full
_refine_ls_number_parameters 284
_refine_ls_number_reflns 4249
_refine_ls_number_restraints 1
_refine_ls_restrained_S_all 1.075
_refine_ls_R_factor_all 0.0404
_refine_ls_R_factor_gt 0.0337
_refine_ls_shift/su_max 0.000
_refine_ls_shift/su_mean 0.000
_refine_ls_structure_factor_coef Fsqd
_refine_ls_weighting_details 'w=1/[\s^2^(Fo^2^)+(0.0399P)^2^+1.3003P] where P=(Fo^2^+2Fc^2^)/3'
_refine_ls_weighting_scheme calc
_refine_ls_wR_factor_gt 0.0861
_refine_ls_wR_factor_ref 0.0911
_reflns_Friedel_coverage 0.000
_reflns_number_gt 3736
_reflns_number_total 4249
_reflns_threshold_expression 'I > 2\s(I)'
_cod_data_source_file cs8b01960_si_002.cif
_cod_data_source_block mo_d8v17701_0m
_cod_original_sg_symbol_H-M 'P 21/c'
_cod_database_code 4515559
_shelx_space_group_comment
; 
The symmetry employed for this shelxl refinement is uniquely defined 
by the following loop, which should always be used as a source of 
symmetry information in preference to the above space-group names. 
They are only intended as comments. 
;
_shelx_estimated_absorpt_t_min 0.909
_shelx_estimated_absorpt_t_max 0.968
_shelxl_version_number 2013-4

loop_
_space_group_symop_operation_xyz
'x, y, z'
'-x, y+1/2, -z+1/2'
'-x, -y, -z'
'x, -y-1/2, z-1/2'

loop_
_atom_site_label
_atom_site_type_symbol
_atom_site_fract_x
_atom_site_fract_y
_atom_site_fract_z
_atom_site_U_iso_or_equiv
_atom_site_adp_type
_atom_site_occupancy
_atom_site_site_symmetry_order
_atom_site_calc_flag
_atom_site_refinement_flags_posn
_atom_site_refinement_flags_adp
Mn1 Mn 0.25531(2) 0.59252(3) 0.40287(2) 0.02785(12) Uani 1 1 d . .
N1 N 0.21963(12) 0.35590(15) 0.26328(11) 0.0322(4) Uani 1 1 d . .
N2 N 0.17942(13) 0.28068(17) 0.32726(13) 0.0408(4) Uani 1 1 d . .
N3 N 0.34758(11) 0.47195(13) 0.33400(10) 0.0250(3) Uani 1 1 d . .
N4 N 0.39242(11) 0.65179(13) 0.44027(10) 0.0256(3) Uani 1 1 d . .
N5 N 0.56008(11) 0.62638(13) 0.43970(11) 0.0261(3) Uani 1 1 d D .
H5 H 0.6183 0.5963 0.4277 0.031 Uiso 1 1 calc DR U
O1 O 0.24027(14) 0.73852(16) 0.22948(12) 0.0573(5) Uani 1 1 d . .
O2 O 0.14068(13) 0.77397(16) 0.49456(13) 0.0607(5) Uani 1 1 d . .
O3 O 0.05168(11) 0.50411(16) 0.36083(13) 0.0550(5) Uani 1 1 d . .
O4 O 0.27540(10) 0.49502(12) 0.52806(9) 0.0334(3) Uani 1 1 d . .
C1 C 0.18796(19) 0.4486(2) 0.10161(17) 0.0505(6) Uani 1 1 d . .
H1A H 0.1378 0.4438 0.0481 0.076 Uiso 1 1 calc R U
H1B H 0.2530 0.4258 0.0783 0.076 Uiso 1 1 calc R U
H1C H 0.1917 0.5272 0.1257 0.076 Uiso 1 1 calc R U
C2 C 0.15971(16) 0.3714(2) 0.18167(15) 0.0384(5) Uani 1 1 d . .
C3 C 0.07690(17) 0.3069(2) 0.19581(17) 0.0472(6) Uani 1 1 d . .
H3 H 0.0200 0.3001 0.1529 0.057 Uiso 1 1 calc R U
C4 C 0.09220(17) 0.2528(2) 0.28559(17) 0.0474(6) Uani 1 1 d . .
C5 C 0.0248(2) 0.1721(3) 0.3367(2) 0.0754(9) Uani 1 1 d . .
H5A H 0.0253 0.0977 0.3044 0.113 Uiso 1 1 calc R U
H5B H -0.0432 0.2025 0.3344 0.113 Uiso 1 1 calc R U
H5C H 0.0485 0.1635 0.4046 0.113 Uiso 1 1 calc R U
C6 C 0.32242(14) 0.38307(16) 0.27663(13) 0.0280(4) Uani 1 1 d . .
C7 C 0.39085(14) 0.31478(17) 0.23192(13) 0.0304(4) Uani 1 1 d . .
H7 H 0.3691 0.2541 0.1906 0.037 Uiso 1 1 calc R U
C8 C 0.49128(14) 0.33609(16) 0.24823(13) 0.0302(4) Uani 1 1 d . .
H8 H 0.5397 0.2902 0.2184 0.036 Uiso 1 1 calc R U
C9 C 0.52009(14) 0.42470(16) 0.30828(13) 0.0271(4) Uani 1 1 d . .
H9 H 0.5887 0.4400 0.3217 0.032 Uiso 1 1 calc R U
C10 C 0.44722(13) 0.49181(15) 0.34916(12) 0.0246(4) Uani 1 1 d . .
C11 C 0.46979(13) 0.58964(15) 0.41031(12) 0.0241(4) Uani 1 1 d . .
C12 C 0.54062(14) 0.72256(16) 0.49322(12) 0.0268(4) Uani 1 1 d . .
C13 C 0.43644(14) 0.73921(16) 0.49375(12) 0.0274(4) Uani 1 1 d . .
C14 C 0.39626(16) 0.83114(17) 0.54302(14) 0.0347(4) Uani 1 1 d . .
H14 H 0.3263 0.8429 0.5436 0.042 Uiso 1 1 calc R U
C15 C 0.46174(18) 0.90431(18) 0.59082(15) 0.0407(5) Uani 1 1 d . .
H15 H 0.4362 0.9676 0.6250 0.049 Uiso 1 1 calc R U
C16 C 0.56484(18) 0.88784(18) 0.59037(15) 0.0403(5) Uani 1 1 d . .
H16 H 0.6075 0.9404 0.6240 0.048 Uiso 1 1 calc R U
C17 C 0.60611(16) 0.79755(18) 0.54255(14) 0.0337(4) Uani 1 1 d . .
H17 H 0.6762 0.7865 0.5430 0.040 Uiso 1 1 calc R U
C18 C 0.24631(15) 0.67943(19) 0.29587(15) 0.0371(5) Uani 1 1 d . .
C19 C 0.18778(16) 0.7023(2) 0.46270(15) 0.0397(5) Uani 1 1 d . .
C20 C 0.13306(16) 0.53123(19) 0.37451(15) 0.0382(5) Uani 1 1 d . .
C21 C 0.19782(19) 0.4357(3) 0.5747(2) 0.0652(8) Uani 1 1 d . .
H21A H 0.1432 0.4885 0.5868 0.098 Uiso 1 1 calc R U
H21B H 0.2239 0.4041 0.6365 0.098 Uiso 1 1 calc R U
H21C H 0.1731 0.3736 0.5326 0.098 Uiso 1 1 calc R U

loop_
_atom_site_aniso_label
_atom_site_aniso_U_11
_atom_site_aniso_U_22
_atom_site_aniso_U_33
_atom_site_aniso_U_23
_atom_site_aniso_U_13
_atom_site_aniso_U_12
Mn1 0.02060(17) 0.03663(19) 0.02618(17) -0.00345(12) -0.00072(11) 0.00520(11)
N1 0.0256(8) 0.0419(9) 0.0291(8) -0.0052(7) 0.0003(6) -0.0034(7)
N2 0.0319(10) 0.0537(11) 0.0371(9) -0.0007(8) 0.0024(7) -0.0101(8)
N3 0.0221(8) 0.0317(8) 0.0211(7) 0.0000(6) 0.0004(6) 0.0017(6)
N4 0.0242(8) 0.0295(8) 0.0230(7) -0.0011(6) 0.0005(6) 0.0028(6)
N5 0.0217(8) 0.0319(8) 0.0248(7) 0.0019(6) 0.0029(6) 0.0011(6)
O1 0.0593(11) 0.0695(12) 0.0426(9) 0.0169(9) -0.0026(8) 0.0134(9)
O2 0.0450(10) 0.0713(12) 0.0657(11) -0.0268(10) -0.0010(8) 0.0258(9)
O3 0.0231(8) 0.0755(12) 0.0660(11) -0.0172(9) -0.0023(7) 0.0000(8)
O4 0.0255(7) 0.0448(8) 0.0303(7) 0.0041(6) 0.0046(5) 0.0018(6)
C1 0.0463(14) 0.0664(16) 0.0381(12) 0.0035(11) -0.0078(10) 0.0048(12)
C2 0.0315(11) 0.0505(12) 0.0325(10) -0.0091(9) -0.0047(8) 0.0036(9)
C3 0.0297(11) 0.0689(16) 0.0422(12) -0.0147(11) -0.0068(9) -0.0043(11)
C4 0.0303(12) 0.0656(16) 0.0462(12) -0.0082(12) 0.0001(9) -0.0136(11)
C5 0.0487(16) 0.111(3) 0.0668(18) 0.0033(18) 0.0019(13) -0.0374(17)
C6 0.0258(10) 0.0338(10) 0.0245(9) 0.0003(8) 0.0004(7) -0.0011(8)
C7 0.0331(11) 0.0324(10) 0.0259(9) -0.0041(8) 0.0022(8) 0.0002(8)
C8 0.0298(10) 0.0339(10) 0.0272(9) -0.0009(8) 0.0054(7) 0.0057(8)
C9 0.0224(9) 0.0350(10) 0.0239(9) 0.0022(7) 0.0024(7) 0.0037(7)
C10 0.0232(9) 0.0302(9) 0.0203(8) 0.0042(7) 0.0009(7) 0.0021(7)
C11 0.0229(9) 0.0297(9) 0.0197(8) 0.0034(7) 0.0006(7) 0.0012(7)
C12 0.0304(10) 0.0293(9) 0.0207(8) 0.0041(7) -0.0003(7) -0.0020(8)
C13 0.0300(10) 0.0306(10) 0.0216(8) 0.0021(7) -0.0011(7) -0.0005(8)
C14 0.0385(11) 0.0348(11) 0.0305(10) -0.0024(8) -0.0010(8) 0.0052(9)
C15 0.0540(14) 0.0327(11) 0.0349(11) -0.0072(9) -0.0031(10) 0.0033(10)
C16 0.0504(14) 0.0366(11) 0.0331(10) -0.0019(9) -0.0075(9) -0.0087(10)
C17 0.0336(11) 0.0381(11) 0.0291(9) 0.0036(8) -0.0025(8) -0.0067(9)
C18 0.0295(11) 0.0472(12) 0.0343(11) -0.0045(10) -0.0025(8) 0.0079(9)
C19 0.0307(11) 0.0534(13) 0.0345(10) -0.0057(10) -0.0034(8) 0.0086(10)
C20 0.0293(11) 0.0491(13) 0.0362(11) -0.0068(9) 0.0009(8) 0.0073(9)
C21 0.0339(13) 0.100(2) 0.0628(16) 0.0336(16) 0.0141(12) -0.0002(14)

loop_
_atom_type_symbol
_atom_type_description
_atom_type_scat_dispersion_real
_atom_type_scat_dispersion_imag
_atom_type_scat_source
C C 0.0033 0.0016 'International Tables Vol C Tables 4.2.6.8 and 6.1.1.4'
H H 0.0000 0.0000 'International Tables Vol C Tables 4.2.6.8 and 6.1.1.4'
N N 0.0061 0.0033 'International Tables Vol C Tables 4.2.6.8 and 6.1.1.4'
O O 0.0106 0.0060 'International Tables Vol C Tables 4.2.6.8 and 6.1.1.4'
Mn Mn 0.3368 0.7283 'International Tables Vol C Tables 4.2.6.8 and 6.1.1.4'

loop_
_geom_angle_atom_site_label_1
_geom_angle_atom_site_label_2
_geom_angle_atom_site_label_3
_geom_angle
C18 Mn1 C19 87.14(10)
C18 Mn1 C20 91.05(10)
C19 Mn1 C20 85.05(10)
C18 Mn1 N4 92.53(8)
C19 Mn1 N4 96.24(8)
C20 Mn1 N4 176.25(8)
C18 Mn1 O4 176.26(8)
C19 Mn1 O4 93.77(8)
C20 Mn1 O4 92.64(8)
N4 Mn1 O4 83.77(6)
C18 Mn1 N3 91.92(8)
C19 Mn1 N3 174.62(8)
C20 Mn1 N3 100.27(8)
N4 Mn1 N3 78.50(6)
O4 Mn1 N3 86.84(5)
C2 N1 N2 112.25(17)
C2 N1 C6 127.77(17)
N2 N1 C6 117.82(16)
C4 N2 N1 104.18(18)
C6 N3 C10 116.35(15)
C6 N3 Mn1 129.85(12)
C10 N3 Mn1 113.77(12)
C11 N4 C13 104.25(15)
C11 N4 Mn1 116.29(12)
C13 N4 Mn1 139.39(13)
C11 N5 C12 103.70(15)
C11 N5 H5 128.1
C12 N5 H5 128.1
C21 O4 Mn1 124.68(14)
C2 C1 H1A 109.5
C2 C1 H1B 109.5
H1A C1 H1B 109.5
C2 C1 H1C 109.5
H1A C1 H1C 109.5
H1B C1 H1C 109.5
C3 C2 N1 105.4(2)
C3 C2 C1 132.6(2)
N1 C2 C1 122.0(2)
C2 C3 C4 106.64(19)
C2 C3 H3 126.7
C4 C3 H3 126.7
N2 C4 C3 111.5(2)
N2 C4 C5 119.4(2)
C3 C4 C5 129.1(2)
C4 C5 H5A 109.5
C4 C5 H5B 109.5
H5A C5 H5B 109.5
C4 C5 H5C 109.5
H5A C5 H5C 109.5
H5B C5 H5C 109.5
N3 C6 C7 123.77(17)
N3 C6 N1 118.04(16)
C7 C6 N1 118.17(17)
C8 C7 C6 119.03(18)
C8 C7 H7 120.5
C6 C7 H7 120.5
C9 C8 C7 118.95(17)
C9 C8 H8 120.5
C7 C8 H8 120.5
C8 C9 C10 119.05(17)
C8 C9 H9 120.5
C10 C9 H9 120.5
N3 C10 C9 122.83(17)
N3 C10 C11 113.87(15)
C9 C10 C11 123.30(17)
N5 C11 N4 115.78(16)
N5 C11 C10 126.76(16)
N4 C11 C10 117.45(16)
N5 C12 C17 130.14(18)
N5 C12 C13 108.98(16)
C17 C12 C13 120.88(18)
N4 C13 C14 131.90(18)
N4 C13 C12 107.28(16)
C14 C13 C12 120.82(18)
C15 C14 C13 117.5(2)
C15 C14 H14 121.2
C13 C14 H14 121.2
C14 C15 C16 121.7(2)
C14 C15 H15 119.2
C16 C15 H15 119.2
C17 C16 C15 121.8(2)
C17 C16 H16 119.1
C15 C16 H16 119.1
C16 C17 C12 117.3(2)
C16 C17 H17 121.4
C12 C17 H17 121.4
O1 C18 Mn1 177.5(2)
O2 C19 Mn1 174.90(19)
O3 C20 Mn1 172.06(19)
O4 C21 H21A 109.5
O4 C21 H21B 109.5
H21A C21 H21B 109.5
O4 C21 H21C 109.5
H21A C21 H21C 109.5
H21B C21 H21C 109.5

loop_
_geom_bond_atom_site_label_1
_geom_bond_atom_site_label_2
_geom_bond_distance
Mn1 C18 1.792(2)
Mn1 C19 1.795(2)
Mn1 C20 1.821(2)
Mn1 N4 2.0160(15)
Mn1 O4 2.0768(13)
Mn1 N3 2.1287(15)
N1 C2 1.367(3)
N1 N2 1.373(2)
N1 C6 1.422(2)
N2 C4 1.324(3)
N3 C6 1.343(2)
N3 C10 1.366(2)
N4 C11 1.348(2)
N4 C13 1.382(2)
N5 C11 1.334(2)
N5 C12 1.379(2)
N5 H5 0.8800
O1 C18 1.147(3)
O2 C19 1.150(3)
O3 C20 1.147(3)
O4 C21 1.427(3)
C1 C2 1.488(3)
C1 H1A 0.9800
C1 H1B 0.9800
C1 H1C 0.9800
C2 C3 1.366(3)
C3 C4 1.397(3)
C3 H3 0.9500
C4 C5 1.504(4)
C5 H5A 0.9800
C5 H5B 0.9800
C5 H5C 0.9800
C6 C7 1.383(3)
C7 C8 1.381(3)
C7 H7 0.9500
C8 C9 1.374(3)
C8 H8 0.9500
C9 C10 1.393(3)
C9 H9 0.9500
C10 C11 1.448(3)
C12 C17 1.400(3)
C12 C13 1.413(3)
C13 C14 1.394(3)
C14 C15 1.377(3)
C14 H14 0.9500
C15 C16 1.399(3)
C15 H15 0.9500
C16 C17 1.376(3)
C16 H16 0.9500
C17 H17 0.9500
C21 H21A 0.9800
C21 H21B 0.9800
C21 H21C 0.9800

loop_
_geom_hbond_atom_site_label_D
_geom_hbond_atom_site_label_H
_geom_hbond_atom_site_label_A
_geom_hbond_distance_DH
_geom_hbond_distance_HA
_geom_hbond_distance_DA
_geom_hbond_angle_DHA
_geom_hbond_site_symmetry_A
C7 H7 N5 0.95 2.55 3.321(2) 138.4 2_645
C7 H7 N5 0.95 2.55 3.321(2) 138.4 2_645
C7 H7 N5 0.95 2.55 3.321(2) 138.4 2_645
C7 H7 N5 0.95 2.55 3.321(2) 138.4 2_645
C7 H7 N5 0.95 2.55 3.321(2) 138.4 2_645
C7 H7 N5 0.95 2.55 3.321(2) 138.4 2_645
N5 H5 O4 0.88 1.87 2.652(2) 147.5 3_666

loop_
_geom_torsion_atom_site_label_1
_geom_torsion_atom_site_label_2
_geom_torsion_atom_site_label_3
_geom_torsion_atom_site_label_4
_geom_torsion
C2 N1 N2 C4 -2.1(2)
C6 N1 N2 C4 -166.68(18)
N2 N1 C2 C3 2.2(2)
C6 N1 C2 C3 164.9(2)
N2 N1 C2 C1 -179.6(2)
C6 N1 C2 C1 -16.9(3)
N1 C2 C3 C4 -1.3(3)
C1 C2 C3 C4 -179.3(2)
N1 N2 C4 C3 1.1(3)
N1 N2 C4 C5 -178.7(2)
C2 C3 C4 N2 0.1(3)
C2 C3 C4 C5 180.0(3)
C10 N3 C6 C7 -1.5(3)
Mn1 N3 C6 C7 176.21(14)
C10 N3 C6 N1 176.70(16)
Mn1 N3 C6 N1 -5.6(2)
C2 N1 C6 N3 108.2(2)
N2 N1 C6 N3 -89.9(2)
C2 N1 C6 C7 -73.5(3)
N2 N1 C6 C7 88.4(2)
N3 C6 C7 C8 1.7(3)
N1 C6 C7 C8 -176.56(17)
C6 C7 C8 C9 -0.1(3)
C7 C8 C9 C10 -1.4(3)
C6 N3 C10 C9 -0.1(2)
Mn1 N3 C10 C9 -178.20(13)
C6 N3 C10 C11 179.11(15)
Mn1 N3 C10 C11 1.00(18)
C8 C9 C10 N3 1.5(3)
C8 C9 C10 C11 -177.59(16)
C12 N5 C11 N4 -0.7(2)
C12 N5 C11 C10 178.39(16)
C13 N4 C11 N5 0.9(2)
Mn1 N4 C11 N5 -176.67(12)
C13 N4 C11 C10 -178.32(15)
Mn1 N4 C11 C10 4.1(2)
N3 C10 C11 N5 177.57(16)
C9 C10 C11 N5 -3.2(3)
N3 C10 C11 N4 -3.3(2)
C9 C10 C11 N4 175.86(16)
C11 N5 C12 C17 179.86(19)
C11 N5 C12 C13 0.24(18)
C11 N4 C13 C14 179.65(19)
Mn1 N4 C13 C14 -3.8(3)
C11 N4 C13 C12 -0.63(18)
Mn1 N4 C13 C12 175.97(14)
N5 C12 C13 N4 0.25(19)
C17 C12 C13 N4 -179.41(16)
N5 C12 C13 C14 -179.99(16)
C17 C12 C13 C14 0.4(3)
N4 C13 C14 C15 179.61(19)
C12 C13 C14 C15 -0.1(3)
C13 C14 C15 C16 0.0(3)
C14 C15 C16 C17 -0.3(3)
C15 C16 C17 C12 0.5(3)
N5 C12 C17 C16 179.87(18)
C13 C12 C17 C16 -0.6(3)
